data_7106856
loop_
_publ_author_name
'Boris Burger'
'Sebastian Dechert'
'Christian Gro\&se'
'Serhiy Demeshko'
'Franc Meyer'

_publ_section_title
;
 Visualising the Carboxylate Shift at a Bioinspired Diiron(II) Site in the
 Solid State
;
_journal_name_full Chem.Commun.
_journal_page_first 10428
_journal_paper_doi 10.1039/c1cc13756e
_journal_volume 47
_journal_year 2011
_chemical_formula_moiety 'C31 H42 Fe2 N12 O6, 2(C2 H3 N)'
_chemical_formula_sum 'C35 H48 Fe2 N14 O6'
_chemical_formula_weight 872.57
_chemical_name_systematic
;
?
;
_space_group_IT_number 19
_symmetry_cell_setting orthorhombic
_symmetry_space_group_name_Hall 'P 2ac 2ab'
_symmetry_space_group_name_H-M 'P 21 21 21'
_atom_sites_solution_hydrogens geom
_atom_sites_solution_primary direct
_atom_sites_solution_secondary difmap
_audit_creation_method SHELXL-97
_cell_angle_alpha 90.00
_cell_angle_beta 90.00
_cell_angle_gamma 90.00
_cell_formula_units_Z 8
_cell_length_a 16.3776(3)
_cell_length_b 19.0030(4)
_cell_length_c 26.5500(7)
_cell_measurement_reflns_used 96951
_cell_measurement_temperature 248(2)
_cell_measurement_theta_max 26.82
_cell_measurement_theta_min 1.32
_cell_volume 8263.0(3)
_computing_cell_refinement 'X-AREA (Stoe & Cie, 2002)'
_computing_data_collection 'X-AREA (Stoe & Cie, 2002)'
_computing_data_reduction 'X-AREA (Stoe & Cie, 2002)'
_computing_molecular_graphics 'DIAMOND (Brandenburg, 2001)'
_computing_publication_material 'SHELXL-97 (Sheldrick, 1997)'
_computing_structure_refinement 'SHELXL-97 (Sheldrick, 1997)'
_computing_structure_solution 'SHELXS-97 (Sheldrick, 1990)'
_diffrn_ambient_temperature 248(2)
_diffrn_measured_fraction_theta_full 0.994
_diffrn_measured_fraction_theta_max 0.994
_diffrn_measurement_device_type 'Stoe IPDS II'
_diffrn_measurement_method \w
_diffrn_radiation_monochromator graphite
_diffrn_radiation_source 'fine-focus sealed tube'
_diffrn_radiation_type MoK\a
_diffrn_radiation_wavelength 0.71073
_diffrn_reflns_av_R_equivalents 0.0480
_diffrn_reflns_av_sigmaI/netI 0.0388
_diffrn_reflns_limit_h_max 20
_diffrn_reflns_limit_h_min -20
_diffrn_reflns_limit_k_max 24
_diffrn_reflns_limit_k_min -24
_diffrn_reflns_limit_l_max 33
_diffrn_reflns_limit_l_min -33
_diffrn_reflns_number 96951
_diffrn_reflns_theta_full 26.82
_diffrn_reflns_theta_max 26.82
_diffrn_reflns_theta_min 1.32
_exptl_absorpt_coefficient_mu 0.763
_exptl_absorpt_correction_T_max 0.8454
_exptl_absorpt_correction_T_min 0.7110
_exptl_absorpt_correction_type numerical
_exptl_absorpt_process_details 'X-RED (Stoe & Cie, 2002)'
_exptl_crystal_colour colorless
_exptl_crystal_density_diffrn 1.403
_exptl_crystal_density_method 'not measured'
_exptl_crystal_description block
_exptl_crystal_F_000 3648
_exptl_crystal_size_max 0.41
_exptl_crystal_size_mid 0.20
_exptl_crystal_size_min 0.18
_refine_diff_density_max 0.496
_refine_diff_density_min -0.586
_refine_diff_density_rms 0.051
_refine_ls_abs_structure_details 'Flack H D (1983), Acta Cryst. A39, 876-881'
_refine_ls_abs_structure_Flack 0.014(10)
_refine_ls_extinction_method none
_refine_ls_goodness_of_fit_ref 1.044
_refine_ls_hydrogen_treatment constr
_refine_ls_matrix_type full
_refine_ls_number_parameters 1032
_refine_ls_number_reflns 17574
_refine_ls_number_restraints 0
_refine_ls_restrained_S_all 1.044
_refine_ls_R_factor_all 0.0533
_refine_ls_R_factor_gt 0.0411
_refine_ls_shift/su_max 0.001
_refine_ls_shift/su_mean 0.000
_refine_ls_structure_factor_coef Fsqd
_refine_ls_weighting_details 'calc w=1/[\s^2^(Fo^2^)+(0.0526P)^2^+0.2591P] where P=(Fo^2^+2Fc^2^)/3'
_refine_ls_weighting_scheme calc
_refine_ls_wR_factor_gt 0.0916
_refine_ls_wR_factor_ref 0.0953
_reflns_number_gt 14817
_reflns_number_total 17574
_reflns_threshold_expression >2sigma(I)
_cod_data_source_file c1cc13756e.txt
_cod_data_source_block 1at248K-bb60
_cod_database_code 7106856

loop_
_symmetry_equiv_pos_as_xyz
'x, y, z'
'-x+1/2, -y, z+1/2'
'-x, y+1/2, -z+1/2'
'x+1/2, -y+1/2, -z'

loop_
_atom_site_label
_atom_site_type_symbol
_atom_site_fract_x
_atom_site_fract_y
_atom_site_fract_z
_atom_site_U_iso_or_equiv
_atom_site_adp_type
_atom_site_occupancy
_atom_site_symmetry_multiplicity
_atom_site_calc_flag
_atom_site_refinement_flags
_atom_site_disorder_assembly
_atom_site_disorder_group
Fe1 Fe 0.77225(3) 0.41537(2) 0.613050(16) 0.03824(11) Uani 1 1 d . . .
Fe2 Fe 0.90938(3) 0.28579(2) 0.561683(17) 0.03607(10) Uani 1 1 d . . .
Fe11 Fe 0.24942(3) 0.59883(2) 0.592242(15) 0.03842(11) Uani 1 1 d . . .
Fe12 Fe 0.43169(2) 0.68924(2) 0.562979(15) 0.03228(9) Uani 1 1 d . . .
N1 N 0.79732(14) 0.40547(13) 0.53560(8) 0.0304(5) Uani 1 1 d . A .
N2 N 0.83690(15) 0.35006(13) 0.51346(9) 0.0316(5) Uani 1 1 d . A .
N3 N 0.68556(14) 0.50892(13) 0.55923(10) 0.0349(5) Uani 1 1 d . . .
N4 N 0.76506(18) 0.51114(15) 0.65243(9) 0.0426(6) Uani 1 1 d . A .
N5 N 0.7345(2) 0.62095(17) 0.67001(12) 0.0580(8) Uani 1 1 d . A .
N6 N 0.64217(17) 0.39510(15) 0.61883(10) 0.0433(6) Uani 1 1 d . A .
N7 N 0.51347(17) 0.39362(16) 0.59423(11) 0.0493(7) Uani 1 1 d . A .
N8 N 0.95857(15) 0.34596(14) 0.40963(9) 0.0360(6) Uani 1 1 d . . .
N9 N 1.01558(17) 0.26538(14) 0.51260(11) 0.0417(6) Uani 1 1 d . A .
N10 N 1.11690(16) 0.27472(17) 0.45827(11) 0.0481(7) Uani 1 1 d . A .
N11 N 1.0736(2) 0.4728(2) 0.35819(14) 0.0703(10) Uani 1 1 d . . .
N12 N 1.0479(2) 0.38379(17) 0.30711(11) 0.0512(8) Uani 1 1 d . . .
N21 N 0.28570(15) 0.61802(14) 0.51895(9) 0.0338(6) Uani 1 1 d . . .
N22 N 0.35435(14) 0.65438(13) 0.50456(8) 0.0300(5) Uani 1 1 d . . .
N23 N 0.15322(17) 0.53469(15) 0.53233(10) 0.0414(6) Uani 1 1 d . . .
N24 N 0.13051(18) 0.62511(16) 0.61238(11) 0.0471(7) Uani 1 1 d . . .
N25 N -0.00394(18) 0.62227(18) 0.61065(13) 0.0544(8) Uani 1 1 d . . .
N26 N 0.25223(17) 0.49321(14) 0.61255(9) 0.0402(6) Uani 1 1 d . . .
N27 N 0.22930(17) 0.38039(15) 0.60006(10) 0.0441(6) Uani 1 1 d . . .
N28 N 0.48285(16) 0.64830(14) 0.40578(9) 0.0350(5) Uani 1 1 d . . .
N29 N 0.54827(15) 0.68870(15) 0.52172(10) 0.0393(6) Uani 1 1 d . . .
N30 N 0.64715(16) 0.68372(15) 0.46578(10) 0.0397(6) Uani 1 1 d . . .
N31 N 0.3470(3) 0.6518(3) 0.31082(12) 0.0855(14) Uani 1 1 d . . .
N32 N 0.4759(3) 0.66222(19) 0.28765(12) 0.0700(11) Uani 1 1 d . . .
O1A O 0.9062(2) 0.43654(17) 0.62477(12) 0.0542(10) Uiso 0.796(6) 1 d P A 1
O2A O 0.9841(2) 0.3449(2) 0.60431(13) 0.0495(9) Uiso 0.796(6) 1 d P A 1
C26A C 0.9698(2) 0.4014(2) 0.62808(14) 0.0331(9) Uiso 0.796(6) 1 d P A 1
C27A C 1.0314(4) 0.4302(4) 0.6633(3) 0.053(2) Uiso 0.796(6) 1 d P A 1
H27A H 1.0790 0.3998 0.6637 0.080 Uiso 0.796(6) 1 calc PR A 1
H27B H 1.0083 0.4327 0.6969 0.080 Uiso 0.796(6) 1 calc PR A 1
H27C H 1.0473 0.4770 0.6525 0.080 Uiso 0.796(6) 1 calc PR A 1
O1B O 0.9668(8) 0.3878(7) 0.5882(5) 0.052(4) Uiso 0.204(6) 1 d P A 2
O2B O 1.0018(10) 0.3074(9) 0.6364(6) 0.071(5) Uiso 0.204(6) 1 d P A 2
C26B C 0.9941(12) 0.3690(12) 0.6270(7) 0.043(4) Uiso 0.204(6) 1 d P A 2
C27B C 1.0464(11) 0.4223(10) 0.6583(7) 0.020(4) Uiso 0.204(6) 1 d P A 2
H27D H 1.0665 0.3994 0.6885 0.080 Uiso 0.204(6) 1 calc PR A 2
H27E H 1.0130 0.4624 0.6676 0.080 Uiso 0.204(6) 1 calc PR A 2
H27F H 1.0923 0.4382 0.6382 0.080 Uiso 0.204(6) 1 calc PR A 2
O3 O 0.81092(13) 0.30694(13) 0.61805(8) 0.0410(5) Uani 1 1 d . A .
O4 O 0.7846(2) 0.35182(16) 0.69160(9) 0.0650(8) Uani 1 1 d . A .
O5A O 0.8523(3) 0.1845(3) 0.53734(16) 0.0477(14) Uiso 0.610(10) 1 d P A 3
O6A O 0.9407(3) 0.1804(2) 0.59989(18) 0.0541(15) Uiso 0.610(10) 1 d P A 3
C30A C 0.8891(5) 0.1515(5) 0.5716(3) 0.0555(19) Uiso 0.610(10) 1 d P A 3
C31A C 0.8789(6) 0.0703(5) 0.5736(4) 0.069(3) Uiso 0.610(10) 1 d P A 3
H31A H 0.8374 0.0559 0.5497 0.080 Uiso 0.610(10) 1 calc PR A 3
H31B H 0.8625 0.0564 0.6073 0.080 Uiso 0.610(10) 1 calc PR A 3
H31C H 0.9303 0.0480 0.5652 0.080 Uiso 0.610(10) 1 calc PR A 3
O5B O 0.8255(6) 0.1578(5) 0.5188(3) 0.071(3) Uiso 0.390(10) 1 d P A 4
O6B O 0.9053(7) 0.1840(6) 0.5825(4) 0.076(3) Uiso 0.390(10) 1 d P A 4
C30B C 0.8658(7) 0.1433(6) 0.5569(4) 0.048(3) Uiso 0.390(10) 1 d P A 4
C31B C 0.8557(10) 0.0759(8) 0.5844(6) 0.069(4) Uiso 0.390(10) 1 d P A 4
H31D H 0.8248 0.0432 0.5638 0.080 Uiso 0.390(10) 1 calc PR A 4
H31E H 0.8267 0.0844 0.6157 0.080 Uiso 0.390(10) 1 calc PR A 4
H31F H 0.9090 0.0561 0.5917 0.080 Uiso 0.390(10) 1 calc PR A 4
O11 O 0.31444(12) 0.68872(12) 0.61160(7) 0.0386(5) Uani 1 1 d . . .
O12 O 0.28593(18) 0.63807(16) 0.68362(10) 0.0633(7) Uani 1 1 d . . .
O13 O 0.44297(18) 0.79142(13) 0.57882(10) 0.0584(7) Uani 1 1 d . B .
O14A O 0.3749(3) 0.8258(3) 0.51196(17) 0.0773(12) Uiso 0.737(6) 1 d P B 5
O14B O 0.4380(9) 0.8327(7) 0.5025(5) 0.0773(12) Uiso 0.263(6) 1 d P B 6
O15 O 0.44254(17) 0.58478(14) 0.59427(9) 0.0565(6) Uani 1 1 d . . .
O16 O 0.49822(17) 0.66333(16) 0.64244(11) 0.0634(8) Uani 1 1 d . . .
C1 C 0.79282(18) 0.42287(17) 0.45249(11) 0.0359(7) Uani 1 1 d . A .
H1 H 0.7815 0.4425 0.4208 0.080 Uiso 1 1 calc R . .
C2 C 0.77241(17) 0.44921(15) 0.49899(10) 0.0306(6) Uani 1 1 d . . .
C3 C 0.83426(17) 0.36021(16) 0.46296(10) 0.0314(6) Uani 1 1 d . . .
C4 C 0.73549(19) 0.51806(17) 0.51389(12) 0.0387(7) Uani 1 1 d . A .
H4A H 0.7788 0.5524 0.5205 0.080 Uiso 1 1 calc R . .
H4B H 0.7015 0.5360 0.4864 0.080 Uiso 1 1 calc R . .
C5 C 0.6770(2) 0.57250(18) 0.58988(13) 0.0457(8) Uani 1 1 d . A .
H5A H 0.6193 0.5796 0.5982 0.080 Uiso 1 1 calc R . .
H5B H 0.6955 0.6133 0.5705 0.080 Uiso 1 1 calc R . .
C6 C 0.7246(2) 0.56753(17) 0.63665(12) 0.0410(7) Uani 1 1 d . . .
C7 C 0.8026(3) 0.5301(2) 0.69680(14) 0.0663(12) Uani 1 1 d . . .
H7 H 0.8363 0.5010 0.7164 0.080 Uiso 1 1 calc R A .
C8 C 0.7830(3) 0.5974(3) 0.70759(16) 0.0768(14) Uani 1 1 d . A .
H8 H 0.7999 0.6231 0.7360 0.080 Uiso 1 1 calc R . .
C9 C 0.6998(3) 0.6916(2) 0.66520(19) 0.0737(13) Uani 1 1 d . . .
H9A H 0.7270 0.7165 0.6381 0.080 Uiso 1 1 calc R A .
H9B H 0.7074 0.7171 0.6965 0.080 Uiso 1 1 calc R . .
H9C H 0.6419 0.6880 0.6578 0.080 Uiso 1 1 calc R . .
C10 C 0.60840(19) 0.47390(18) 0.54756(12) 0.0382(7) Uani 1 1 d . A .
H10A H 0.6127 0.4502 0.5149 0.080 Uiso 1 1 calc R . .
H10B H 0.5647 0.5090 0.5453 0.080 Uiso 1 1 calc R . .
C11 C 0.58831(19) 0.42181(16) 0.58705(12) 0.0375(7) Uani 1 1 d . . .
C12 C 0.5984(3) 0.3483(2) 0.64807(15) 0.0562(10) Uani 1 1 d . . .
H12 H 0.6201 0.3217 0.6747 0.080 Uiso 1 1 calc R A .
C13 C 0.5200(3) 0.3465(2) 0.63267(16) 0.0634(11) Uani 1 1 d . A .
H13 H 0.4780 0.3182 0.6459 0.080 Uiso 1 1 calc R . .
C14 C 0.4407(2) 0.4082(2) 0.56372(17) 0.0618(10) Uani 1 1 d . . .
H14A H 0.4234 0.4564 0.5692 0.080 Uiso 1 1 calc R A .
H14B H 0.3972 0.3764 0.5734 0.080 Uiso 1 1 calc R . .
H14C H 0.4536 0.4014 0.5284 0.080 Uiso 1 1 calc R . .
C15 C 0.88132(18) 0.31396(17) 0.42753(11) 0.0358(6) Uani 1 1 d . A .
H15A H 0.8938 0.2695 0.4445 0.080 Uiso 1 1 calc R . .
H15B H 0.8469 0.3032 0.3983 0.080 Uiso 1 1 calc R . .
C16 C 1.0107(2) 0.36645(17) 0.45257(12) 0.0393(7) Uani 1 1 d . A .
H16A H 1.0541 0.3979 0.4409 0.080 Uiso 1 1 calc R . .
H16B H 0.9779 0.3919 0.4775 0.080 Uiso 1 1 calc R . .
C17 C 1.04695(18) 0.30350(18) 0.47600(12) 0.0385(7) Uani 1 1 d . . .
C18 C 1.0686(2) 0.20957(19) 0.51879(14) 0.0493(8) Uani 1 1 d . . .
H18 H 1.0622 0.1733 0.5425 0.080 Uiso 1 1 calc R A .
C19 C 1.1306(2) 0.2148(2) 0.48577(15) 0.0533(9) Uani 1 1 d . A .
H19 H 1.1747 0.1835 0.4822 0.080 Uiso 1 1 calc R . .
C20 C 1.1662(2) 0.3014(2) 0.41715(15) 0.0606(11) Uani 1 1 d . . .
H20A H 1.1327 0.3058 0.3872 0.080 Uiso 1 1 calc R A .
H20B H 1.2108 0.2690 0.4106 0.080 Uiso 1 1 calc R . .
H20C H 1.1881 0.3471 0.4262 0.080 Uiso 1 1 calc R . .
C21 C 0.9453(2) 0.40653(19) 0.37561(12) 0.0453(8) Uani 1 1 d . . .
H21A H 0.9292 0.4479 0.3953 0.080 Uiso 1 1 calc R . .
H21B H 0.9012 0.3957 0.3519 0.080 Uiso 1 1 calc R . .
C22 C 1.0215(2) 0.4220(2) 0.34740(13) 0.0503(9) Uani 1 1 d . . .
C23 C 1.1362(3) 0.4654(3) 0.3240(2) 0.0815(15) Uani 1 1 d . . .
H23 H 1.1830 0.4940 0.3229 0.080 Uiso 1 1 calc R . .
C24 C 1.1215(3) 0.4119(3) 0.29234(16) 0.0673(12) Uani 1 1 d . . .
H24 H 1.1546 0.3966 0.2656 0.080 Uiso 1 1 calc R . .
C25 C 1.0060(3) 0.3229(3) 0.28510(16) 0.0726(13) Uani 1 1 d . . .
H25A H 1.0256 0.2801 0.3009 0.080 Uiso 1 1 calc R . .
H25B H 1.0170 0.3210 0.2492 0.080 Uiso 1 1 calc R . .
H25C H 0.9477 0.3272 0.2906 0.080 Uiso 1 1 calc R . .
C28 C 0.8050(2) 0.30087(19) 0.66599(11) 0.0413(8) Uani 1 1 d . . .
C29 C 0.8220(3) 0.2307(2) 0.68940(14) 0.0607(11) Uani 1 1 d . A .
H29A H 0.8113 0.2330 0.7253 0.080 Uiso 1 1 calc R . .
H29B H 0.8786 0.2181 0.6838 0.080 Uiso 1 1 calc R . .
H29C H 0.7869 0.1954 0.6742 0.080 Uiso 1 1 calc R . .
C41 C 0.28098(18) 0.62917(17) 0.43525(11) 0.0364(6) Uani 1 1 d . . .
H41 H 0.2641 0.6258 0.4015 0.080 Uiso 1 1 calc R . .
C42 C 0.24179(19) 0.60366(16) 0.47736(10) 0.0364(6) Uani 1 1 d . . .
C43 C 0.35157(18) 0.66120(16) 0.45402(10) 0.0319(6) Uani 1 1 d . . .
C44 C 0.1586(2) 0.5721(2) 0.48351(12) 0.0456(8) Uani 1 1 d . . .
H44A H 0.1172 0.6093 0.4822 0.080 Uiso 1 1 calc R . .
H44B H 0.1479 0.5391 0.4559 0.080 Uiso 1 1 calc R . .
C45 C 0.0710(2) 0.5382(2) 0.55326(13) 0.0500(8) Uani 1 1 d . . .
H45A H 0.0572 0.4933 0.5693 0.080 Uiso 1 1 calc R . .
H45B H 0.0315 0.5468 0.5262 0.080 Uiso 1 1 calc R . .
C46 C 0.0662(2) 0.59582(19) 0.59098(12) 0.0446(7) Uani 1 1 d . . .
C47 C 0.0996(3) 0.6716(2) 0.64804(16) 0.0605(10) Uani 1 1 d . . .
H47 H 0.1312 0.6996 0.6697 0.080 Uiso 1 1 calc R . .
C48 C 0.0172(3) 0.6703(2) 0.64680(17) 0.0625(11) Uani 1 1 d . . .
H48 H -0.0185 0.6970 0.6668 0.080 Uiso 1 1 calc R . .
C49 C -0.0861(2) 0.6034(3) 0.59597(19) 0.0708(12) Uani 1 1 d . . .
H49A H -0.0970 0.6210 0.5624 0.080 Uiso 1 1 calc R . .
H49B H -0.1247 0.6239 0.6195 0.080 Uiso 1 1 calc R . .
H49C H -0.0918 0.5526 0.5962 0.080 Uiso 1 1 calc R . .
C50 C 0.1873(2) 0.4645(2) 0.53003(14) 0.0522(9) Uani 1 1 d . . .
H50A H 0.2305 0.4626 0.5045 0.080 Uiso 1 1 calc R . .
H50B H 0.1447 0.4306 0.5207 0.080 Uiso 1 1 calc R . .
C51 C 0.2217(2) 0.44599(18) 0.58106(12) 0.0398(7) Uani 1 1 d . . .
C52 C 0.2810(2) 0.4568(2) 0.65292(13) 0.0476(8) Uani 1 1 d . . .
H52 H 0.3062 0.4769 0.6813 0.080 Uiso 1 1 calc R . .
C53 C 0.2675(2) 0.3866(2) 0.64588(13) 0.0499(9) Uani 1 1 d . . .
H53 H 0.2816 0.3499 0.6680 0.080 Uiso 1 1 calc R . .
C54 C 0.2027(3) 0.3150(2) 0.57629(17) 0.0619(10) Uani 1 1 d . . .
H54A H 0.1458 0.3192 0.5665 0.080 Uiso 1 1 calc R . .
H54B H 0.2087 0.2764 0.5999 0.080 Uiso 1 1 calc R . .
H54C H 0.2358 0.3060 0.5467 0.080 Uiso 1 1 calc R . .
C55 C 0.41952(18) 0.69639(16) 0.42555(10) 0.0339(6) Uani 1 1 d . . .
H55A H 0.3958 0.7224 0.3972 0.080 Uiso 1 1 calc R . .
H55B H 0.4458 0.7307 0.4478 0.080 Uiso 1 1 calc R . .
C56 C 0.52399(18) 0.61008(16) 0.44717(11) 0.0355(7) Uani 1 1 d . . .
H56A H 0.5606 0.5743 0.4331 0.080 Uiso 1 1 calc R . .
H56B H 0.4831 0.5861 0.4679 0.080 Uiso 1 1 calc R . .
C57 C 0.57189(19) 0.65982(17) 0.47905(11) 0.0368(7) Uani 1 1 d . . .
C58 C 0.6105(2) 0.7330(2) 0.53591(13) 0.0463(8) Uani 1 1 d . . .
H58 H 0.6106 0.7613 0.5650 0.080 Uiso 1 1 calc R . .
C59 C 0.6717(2) 0.72981(18) 0.50158(14) 0.0448(8) Uani 1 1 d . . .
H59 H 0.7213 0.7546 0.5025 0.080 Uiso 1 1 calc R . .
C60 C 0.6922(2) 0.6676(2) 0.41970(13) 0.0516(9) Uani 1 1 d . . .
H60A H 0.7425 0.6946 0.4190 0.080 Uiso 1 1 calc R . .
H60B H 0.6592 0.6798 0.3907 0.080 Uiso 1 1 calc R . .
H60C H 0.7049 0.6178 0.4188 0.080 Uiso 1 1 calc R . .
C61 C 0.4500(2) 0.59872(19) 0.36806(11) 0.0439(8) Uani 1 1 d . . .
H61A H 0.4035 0.5732 0.3824 0.080 Uiso 1 1 calc R . .
H61B H 0.4921 0.5643 0.3590 0.080 Uiso 1 1 calc R . .
C62 C 0.4235(3) 0.6376(2) 0.32240(12) 0.0534(10) Uani 1 1 d . . .
C63 C 0.3512(5) 0.6905(4) 0.26734(19) 0.112(3) Uani 1 1 d . . .
H63 H 0.3057 0.7093 0.2503 0.080 Uiso 1 1 calc R . .
C64 C 0.4271(5) 0.6979(3) 0.25276(16) 0.099(2) Uani 1 1 d . . .
H64 H 0.4453 0.7225 0.2242 0.080 Uiso 1 1 calc R . .
C65 C 0.5639(4) 0.6516(4) 0.28644(18) 0.097(2) Uani 1 1 d . . .
H65A H 0.5880 0.6707 0.3169 0.080 Uiso 1 1 calc R . .
H65B H 0.5867 0.6755 0.2573 0.080 Uiso 1 1 calc R . .
H65C H 0.5757 0.6017 0.2843 0.080 Uiso 1 1 calc R . .
C66 C 0.31229(19) 0.68934(19) 0.66027(11) 0.0382(7) Uani 1 1 d . . .
C67 C 0.3396(3) 0.7552(2) 0.68570(14) 0.0546(9) Uani 1 1 d . . .
H67A H 0.3386 0.7485 0.7219 0.080 Uiso 1 1 calc R . .
H67B H 0.3032 0.7935 0.6767 0.080 Uiso 1 1 calc R . .
H67C H 0.3947 0.7665 0.6751 0.080 Uiso 1 1 calc R . .
C68 C 0.4170(3) 0.8382(2) 0.55048(14) 0.0558(9) Uani 1 1 d . . .
C69 C 0.4232(2) 0.91279(18) 0.56929(15) 0.0549(9) Uani 1 1 d . B .
H69A H 0.4093 0.9450 0.5423 0.080 Uiso 1 1 calc R . .
H69B H 0.4785 0.9219 0.5805 0.080 Uiso 1 1 calc R . .
H69C H 0.3857 0.9195 0.5972 0.080 Uiso 1 1 calc R . .
C70 C 0.4767(2) 0.6012(2) 0.63441(13) 0.0463(8) Uani 1 1 d . . .
C71 C 0.4930(3) 0.5455(2) 0.67339(14) 0.0596(10) Uani 1 1 d . . .
H71A H 0.5476 0.5515 0.6868 0.080 Uiso 1 1 calc R . .
H71B H 0.4883 0.4993 0.6580 0.080 Uiso 1 1 calc R . .
H71C H 0.4534 0.5497 0.7004 0.080 Uiso 1 1 calc R . .
N42 N 0.7357(7) 0.3163(6) 0.3241(3) 0.173(4) Uani 1 1 d . . .
C74 C 0.6775(7) 0.3449(8) 0.3395(4) 0.159(7) Uani 1 1 d . . .
C75 C 0.6130(6) 0.3894(8) 0.3588(4) 0.222(8) Uani 1 1 d . . .
H75A H 0.6267 0.4045 0.3927 0.333 Uiso 1 1 calc R . .
H75B H 0.5622 0.3632 0.3595 0.333 Uiso 1 1 calc R . .
H75C H 0.6069 0.4303 0.3373 0.333 Uiso 1 1 calc R . .
N43 N 0.7537(5) 0.4668(4) 0.8355(2) 0.137(2) Uani 1 1 d . . .
C76 C 0.7030(5) 0.4597(3) 0.8054(2) 0.100(2) Uani 1 1 d . . .
C77 C 0.6465(5) 0.4490(5) 0.7679(3) 0.134(3) Uani 1 1 d . . .
H77A H 0.6376 0.4927 0.7498 0.080 Uiso 1 1 calc R . .
H77B H 0.5955 0.4333 0.7827 0.080 Uiso 1 1 calc R . .
H77C H 0.6665 0.4135 0.7448 0.080 Uiso 1 1 calc R . .
N44 N 0.0046(5) 0.5412(5) 0.7747(3) 0.159(3) Uani 1 1 d . . .
C78 C 0.0709(4) 0.5412(4) 0.7655(2) 0.0920(17) Uani 1 1 d . . .
C79 C 0.1542(4) 0.5370(4) 0.7540(2) 0.1012(18) Uani 1 1 d . . .
H79A H 0.1742 0.4903 0.7621 0.080 Uiso 1 1 calc R . .
H79B H 0.1839 0.5717 0.7735 0.080 Uiso 1 1 calc R . .
H79C H 0.1621 0.5460 0.7183 0.080 Uiso 1 1 calc R . .
N45 N 0.6012(4) 0.8286(4) 0.7595(2) 0.144(3) Uani 1 1 d . . .
C80 C 0.5907(3) 0.8377(3) 0.7184(2) 0.0836(15) Uani 1 1 d . . .
C81 C 0.5805(4) 0.8479(3) 0.66500(19) 0.0966(18) Uani 1 1 d . . .
H81A H 0.6331 0.8441 0.6484 0.080 Uiso 1 1 calc R . .
H81B H 0.5576 0.8941 0.6588 0.080 Uiso 1 1 calc R . .
H81C H 0.5439 0.8122 0.6518 0.080 Uiso 1 1 calc R . .

loop_
_atom_site_aniso_label
_atom_site_aniso_U_11
_atom_site_aniso_U_22
_atom_site_aniso_U_33
_atom_site_aniso_U_23
_atom_site_aniso_U_13
_atom_site_aniso_U_12
Fe1 0.0471(3) 0.0320(2) 0.0356(2) -0.00261(18) 0.00413(19) 0.0021(2)
Fe2 0.0310(2) 0.0320(2) 0.0451(2) 0.00545(19) -0.00248(19) 0.00413(17)
Fe11 0.0442(3) 0.0386(2) 0.03250(19) 0.00052(18) 0.00256(19) -0.0114(2)
Fe12 0.0292(2) 0.0332(2) 0.0344(2) -0.00306(18) -0.00186(17) -0.00332(17)
N1 0.0278(12) 0.0278(13) 0.0356(12) 0.0032(10) 0.0020(9) 0.0073(10)
N2 0.0279(12) 0.0298(13) 0.0372(12) 0.0017(10) 0.0028(10) 0.0053(10)
N3 0.0300(13) 0.0306(13) 0.0442(13) -0.0087(11) 0.0012(11) 0.0023(10)
N4 0.0443(17) 0.0439(16) 0.0395(13) -0.0080(11) -0.0022(12) -0.0023(13)
N5 0.058(2) 0.0494(18) 0.0664(19) -0.0290(15) -0.0019(16) 0.0050(15)
N6 0.0449(16) 0.0393(16) 0.0456(15) -0.0007(12) 0.0043(12) -0.0025(13)
N7 0.0381(15) 0.0495(18) 0.0603(17) -0.0157(15) 0.0090(13) -0.0100(13)
N8 0.0329(13) 0.0366(14) 0.0387(13) -0.0051(11) 0.0045(11) 0.0029(11)
N9 0.0362(14) 0.0338(15) 0.0552(16) -0.0073(12) -0.0023(12) 0.0073(11)
N10 0.0302(14) 0.0543(19) 0.0600(17) -0.0214(15) -0.0006(12) 0.0074(13)
N11 0.070(2) 0.065(2) 0.076(2) -0.0092(18) 0.0350(19) -0.017(2)
N12 0.063(2) 0.0487(18) 0.0419(15) 0.0037(13) 0.0186(14) 0.0086(15)
N21 0.0270(12) 0.0435(15) 0.0309(12) -0.0014(10) -0.0016(10) -0.0093(11)
N22 0.0286(12) 0.0327(13) 0.0288(11) 0.0008(10) 0.0001(9) -0.0046(10)
N23 0.0416(15) 0.0431(16) 0.0393(14) 0.0094(12) -0.0031(12) -0.0128(13)
N24 0.0415(16) 0.0494(17) 0.0503(15) -0.0022(14) -0.0010(13) -0.0038(13)
N25 0.0380(16) 0.058(2) 0.0672(19) 0.0230(17) 0.0004(14) 0.0037(14)
N26 0.0376(14) 0.0436(15) 0.0393(12) 0.0012(11) -0.0027(12) -0.0039(12)
N27 0.0394(15) 0.0384(15) 0.0544(16) 0.0010(12) -0.0049(12) -0.0039(12)
N28 0.0389(14) 0.0336(14) 0.0325(12) -0.0029(11) 0.0027(11) -0.0014(11)
N29 0.0308(13) 0.0430(15) 0.0442(14) -0.0025(12) 0.0019(11) -0.0051(12)
N30 0.0324(14) 0.0428(15) 0.0438(14) 0.0033(12) 0.0047(11) -0.0052(12)
N31 0.098(3) 0.118(4) 0.0402(17) -0.018(2) -0.0118(18) 0.053(3)
N32 0.114(3) 0.055(2) 0.0415(17) 0.0001(15) 0.0059(19) -0.010(2)
O3 0.0347(11) 0.0495(14) 0.0387(11) 0.0118(10) -0.0005(9) -0.0013(10)
O4 0.090(2) 0.0588(18) 0.0458(13) -0.0069(13) -0.0106(14) 0.0114(16)
O11 0.0327(11) 0.0488(13) 0.0342(10) -0.0076(10) -0.0039(8) -0.0014(10)
O12 0.0664(18) 0.0632(18) 0.0603(15) 0.0172(14) -0.0079(14) -0.0146(14)
O13 0.0703(18) 0.0369(13) 0.0678(16) 0.0042(12) 0.0105(13) 0.0024(13)
O15 0.0746(18) 0.0522(15) 0.0428(12) 0.0014(12) 0.0015(13) 0.0167(14)
O16 0.0494(16) 0.0554(19) 0.085(2) 0.0058(15) 0.0042(14) 0.0058(13)
C1 0.0309(15) 0.0415(18) 0.0353(14) 0.0072(12) 0.0001(11) 0.0037(13)
C2 0.0227(14) 0.0292(14) 0.0399(14) 0.0057(12) 0.0046(11) 0.0011(11)
C3 0.0269(15) 0.0346(16) 0.0327(14) -0.0021(12) -0.0006(11) -0.0003(12)
C4 0.0339(17) 0.0347(16) 0.0474(16) 0.0073(13) 0.0076(14) 0.0036(13)
C5 0.0397(18) 0.0392(18) 0.0582(19) -0.0172(16) -0.0044(15) 0.0108(14)
C6 0.0357(17) 0.0382(18) 0.0490(17) -0.0122(14) 0.0078(14) -0.0026(14)
C7 0.088(3) 0.067(3) 0.044(2) -0.0169(19) -0.019(2) 0.005(2)
C8 0.100(4) 0.072(3) 0.059(2) -0.025(2) -0.025(2) 0.005(3)
C9 0.072(3) 0.054(3) 0.095(3) -0.033(2) -0.010(2) 0.010(2)
C10 0.0301(16) 0.0440(19) 0.0404(16) -0.0039(13) -0.0016(12) -0.0034(13)
C11 0.0342(16) 0.0323(16) 0.0461(16) -0.0124(13) 0.0084(13) -0.0037(13)
C12 0.057(2) 0.045(2) 0.066(2) 0.0033(18) 0.0101(19) -0.0079(18)
C13 0.064(3) 0.054(3) 0.073(3) 0.006(2) 0.018(2) -0.023(2)
C14 0.0341(18) 0.067(3) 0.084(3) -0.012(2) 0.0022(19) -0.0092(18)
C15 0.0370(16) 0.0338(16) 0.0365(15) -0.0060(13) 0.0030(12) -0.0003(13)
C16 0.0354(17) 0.0367(18) 0.0459(17) -0.0102(14) 0.0034(13) 0.0022(13)
C17 0.0266(14) 0.0410(18) 0.0478(17) -0.0164(15) 0.0018(12) 0.0018(13)
C18 0.0406(18) 0.0392(19) 0.068(2) -0.0113(16) -0.0155(17) 0.0112(16)
C19 0.0386(19) 0.048(2) 0.073(2) -0.0229(19) -0.0115(17) 0.0162(16)
C20 0.0374(19) 0.076(3) 0.069(2) -0.020(2) 0.0177(17) 0.0008(19)
C21 0.0454(19) 0.0431(19) 0.0473(17) -0.0011(15) 0.0126(14) 0.0060(16)
C22 0.055(2) 0.046(2) 0.0500(19) 0.0019(16) 0.0175(16) 0.0052(18)
C23 0.065(3) 0.091(4) 0.089(3) 0.004(3) 0.035(3) -0.017(3)
C24 0.072(3) 0.071(3) 0.059(2) 0.005(2) 0.033(2) 0.015(2)
C25 0.094(4) 0.065(3) 0.059(2) -0.006(2) 0.015(2) 0.003(3)
C28 0.0390(17) 0.050(2) 0.0347(15) 0.0048(15) -0.0066(13) -0.0068(15)
C29 0.080(3) 0.057(2) 0.0458(19) 0.0172(18) -0.0071(19) 0.002(2)
C41 0.0350(15) 0.0438(17) 0.0304(13) -0.0009(13) -0.0055(13) -0.0049(13)
C42 0.0383(16) 0.0384(16) 0.0325(13) 0.0011(12) -0.0055(12) -0.0075(14)
C43 0.0331(15) 0.0319(16) 0.0307(14) -0.0016(11) 0.0012(11) 0.0015(12)
C44 0.0427(18) 0.056(2) 0.0377(16) 0.0098(15) -0.0088(14) -0.0117(16)
C45 0.0416(19) 0.059(2) 0.0499(19) 0.0081(16) -0.0060(16) -0.0139(17)
C46 0.0380(17) 0.048(2) 0.0475(17) 0.0117(16) -0.0012(15) -0.0045(16)
C47 0.058(2) 0.061(3) 0.063(2) -0.0077(19) -0.0008(19) 0.003(2)
C48 0.052(2) 0.063(3) 0.072(3) -0.002(2) 0.004(2) 0.011(2)
C49 0.0311(18) 0.079(3) 0.102(3) 0.022(3) -0.003(2) -0.0047(19)
C50 0.055(2) 0.048(2) 0.053(2) -0.0026(17) -0.0170(17) -0.0130(18)
C51 0.0364(17) 0.0389(17) 0.0443(16) 0.0021(14) -0.0035(13) -0.0052(14)
C52 0.046(2) 0.056(2) 0.0415(17) 0.0068(15) -0.0059(15) -0.0019(17)
C53 0.045(2) 0.054(2) 0.0508(19) 0.0142(16) -0.0056(16) -0.0015(17)
C54 0.064(2) 0.038(2) 0.084(3) 0.0019(19) -0.015(2) -0.0044(18)
C55 0.0371(16) 0.0320(15) 0.0325(13) 0.0019(11) 0.0015(11) 0.0020(13)
C56 0.0331(15) 0.0338(16) 0.0396(16) 0.0002(13) 0.0017(12) 0.0002(13)
C57 0.0323(16) 0.0379(17) 0.0403(15) 0.0052(13) 0.0022(13) -0.0022(13)
C58 0.0402(19) 0.051(2) 0.0479(18) -0.0058(16) 0.0002(15) -0.0115(15)
C59 0.0346(17) 0.0375(19) 0.062(2) -0.0006(16) 0.0012(15) -0.0096(14)
C60 0.0429(19) 0.060(2) 0.0517(19) 0.0081(17) 0.0141(15) -0.0040(17)
C61 0.050(2) 0.0418(19) 0.0399(15) -0.0071(14) 0.0003(14) 0.0034(16)
C62 0.076(3) 0.050(2) 0.0339(16) -0.0111(15) -0.0015(17) 0.014(2)
C63 0.167(7) 0.118(5) 0.050(3) -0.022(3) -0.022(3) 0.084(5)
C64 0.198(7) 0.067(3) 0.032(2) -0.002(2) -0.010(3) 0.019(4)
C65 0.114(5) 0.121(5) 0.058(3) -0.007(3) 0.020(3) -0.049(4)
C66 0.0302(15) 0.0469(19) 0.0374(15) 0.0000(15) -0.0025(12) 0.0042(14)
C67 0.062(2) 0.054(2) 0.0474(19) -0.0156(17) -0.0081(17) 0.0004(19)
C68 0.069(3) 0.042(2) 0.056(2) -0.0006(17) 0.0064(19) 0.0020(19)
C69 0.058(2) 0.0343(17) 0.072(2) -0.0053(18) -0.0006(19) 0.0014(17)
C70 0.0413(18) 0.047(2) 0.0508(19) 0.0003(16) 0.0098(15) 0.0164(17)
C71 0.077(3) 0.057(2) 0.0448(19) 0.0062(18) -0.0006(18) 0.019(2)
N42 0.234(11) 0.182(9) 0.104(5) 0.041(5) -0.077(7) -0.067(10)
C74 0.136(9) 0.242(16) 0.099(7) 0.097(9) -0.060(6) -0.075(10)
C75 0.090(6) 0.40(2) 0.179(9) 0.150(12) -0.003(6) -0.003(9)
N43 0.207(8) 0.121(5) 0.082(3) 0.013(3) 0.011(4) -0.001(5)
C76 0.146(6) 0.087(4) 0.067(3) 0.012(3) 0.023(4) 0.014(4)
C77 0.143(7) 0.166(8) 0.094(5) 0.020(5) 0.022(5) 0.014(6)
N44 0.149(7) 0.190(8) 0.138(5) -0.035(5) 0.040(5) 0.019(6)
C78 0.091(4) 0.114(5) 0.071(3) -0.018(3) 0.017(3) -0.005(4)
C79 0.086(4) 0.108(5) 0.110(4) -0.005(4) -0.004(3) -0.017(4)
N45 0.160(6) 0.198(7) 0.073(3) -0.010(4) 0.000(3) -0.026(5)
C80 0.078(3) 0.103(4) 0.070(3) -0.013(3) 0.008(3) 0.012(3)
C81 0.130(5) 0.079(4) 0.081(3) 0.002(3) -0.010(3) 0.019(4)

loop_
_atom_type_symbol
_atom_type_description
_atom_type_scat_dispersion_real
_atom_type_scat_dispersion_imag
_atom_type_scat_source
C C 0.0033 0.0016 'International Tables Vol C Tables 4.2.6.8 and 6.1.1.4'
H H 0.0000 0.0000 'International Tables Vol C Tables 4.2.6.8 and 6.1.1.4'
N N 0.0061 0.0033 'International Tables Vol C Tables 4.2.6.8 and 6.1.1.4'
O O 0.0106 0.0060 'International Tables Vol C Tables 4.2.6.8 and 6.1.1.4'
Fe Fe 0.3463 0.8444 'International Tables Vol C Tables 4.2.6.8 and 6.1.1.4'

loop_
_geom_angle_atom_site_label_1
_geom_angle_atom_site_label_2
_geom_angle_atom_site_label_3
_geom_angle
_geom_angle_site_symmetry_1
_geom_angle_site_symmetry_3
_geom_angle_publ_flag
N4 Fe1 N1 125.03(10) . . ?
N4 Fe1 O3 144.28(10) . . ?
N1 Fe1 O3 85.27(9) . . ?
N4 Fe1 N6 93.64(11) . . ?
N1 Fe1 N6 104.16(10) . . ?
O3 Fe1 N6 96.56(10) . . ?
N4 Fe1 O1A 80.29(11) . . ?
N1 Fe1 O1A 87.76(10) . . ?
O3 Fe1 O1A 82.89(10) . . ?
N6 Fe1 O1A 168.01(11) . . ?
O2A Fe2 O6B 113.8(4) . . ?
O2A Fe2 N2 110.92(13) . . ?
O6B Fe2 N2 134.2(4) . . ?
O2A Fe2 N9 87.18(12) . . ?
O6B Fe2 N9 91.1(3) . . ?
N2 Fe2 N9 100.65(10) . . ?
O2A Fe2 O5A 153.99(15) . . ?
O6B Fe2 O5A 40.4(4) . . ?
N2 Fe2 O5A 94.98(13) . . ?
N9 Fe2 O5A 90.43(12) . . ?
O2A Fe2 O3 87.82(11) . . ?
O6B Fe2 O3 88.0(3) . . ?
N2 Fe2 O3 84.11(8) . . ?
N9 Fe2 O3 174.07(9) . . ?
O5A Fe2 O3 92.68(12) . . ?
O2A Fe2 O1B 25.1(3) . . ?
O6B Fe2 O1B 138.6(5) . . ?
N2 Fe2 O1B 85.8(4) . . ?
N9 Fe2 O1B 90.4(3) . . ?
O5A Fe2 O1B 178.7(4) . . ?
O3 Fe2 O1B 86.4(3) . . ?
O2A Fe2 O6A 95.87(17) . . ?
O6B Fe2 O6A 18.3(3) . . ?
N2 Fe2 O6A 152.54(16) . . ?
N9 Fe2 O6A 86.08(13) . . ?
O5A Fe2 O6A 58.11(17) . . ?
O3 Fe2 O6A 91.27(12) . . ?
O1B Fe2 O6A 121.0(4) . . ?
N21 Fe11 O11 86.58(9) . . ?
N21 Fe11 N26 114.09(10) . . ?
O11 Fe11 N26 135.92(10) . . ?
N21 Fe11 N24 117.95(11) . . ?
O11 Fe11 N24 102.64(10) . . ?
N26 Fe11 N24 100.71(11) . . ?
O13 Fe12 N22 121.08(11) . . ?
O13 Fe12 O15 143.70(11) . . ?
N22 Fe12 O15 92.50(10) . . ?
O13 Fe12 N29 91.67(11) . . ?
N22 Fe12 N29 98.83(9) . . ?
O15 Fe12 N29 96.64(11) . . ?
O13 Fe12 O11 87.91(10) . . ?
N22 Fe12 O11 84.87(8) . . ?
O15 Fe12 O11 81.36(9) . . ?
N29 Fe12 O11 175.90(9) . . ?
C2 N1 N2 108.0(2) . . ?
C2 N1 Fe1 126.34(19) . . ?
N2 N1 Fe1 125.47(17) . . ?
C3 N2 N1 107.5(2) . . ?
C3 N2 Fe2 133.93(19) . . ?
N1 N2 Fe2 116.53(17) . . ?
C10 N3 C5 114.3(2) . . ?
C10 N3 C4 111.3(2) . . ?
C5 N3 C4 114.4(3) . . ?
C6 N4 C7 106.3(3) . . ?
C6 N4 Fe1 124.7(2) . . ?
C7 N4 Fe1 128.9(3) . . ?
C8 N5 C6 107.7(3) . . ?
C8 N5 C9 126.6(3) . . ?
C6 N5 C9 125.7(3) . . ?
C11 N6 C12 105.1(3) . . ?
C11 N6 Fe1 122.8(2) . . ?
C12 N6 Fe1 131.5(3) . . ?
C11 N7 C13 107.2(3) . . ?
C11 N7 C14 125.7(3) . . ?
C13 N7 C14 127.0(3) . . ?
C16 N8 C21 110.6(3) . . ?
C16 N8 C15 110.7(2) . . ?
C21 N8 C15 112.9(2) . . ?
C17 N9 C18 105.4(3) . . ?
C17 N9 Fe2 130.3(2) . . ?
C18 N9 Fe2 124.0(2) . . ?
C17 N10 C19 106.8(3) . . ?
C17 N10 C20 126.3(3) . . ?
C19 N10 C20 126.9(3) . . ?
C22 N11 C23 105.2(4) . . ?
C22 N12 C24 107.2(4) . . ?
C22 N12 C25 125.8(3) . . ?
C24 N12 C25 127.0(3) . . ?
C42 N21 N22 108.1(2) . . ?
C42 N21 Fe11 125.7(2) . . ?
N22 N21 Fe11 125.86(17) . . ?
C43 N22 N21 107.3(2) . . ?
C43 N22 Fe12 136.2(2) . . ?
N21 N22 Fe12 116.42(16) . . ?
C50 N23 C45 114.5(3) . . ?
C50 N23 C44 112.5(3) . . ?
C45 N23 C44 111.5(3) . . ?
C46 N24 C47 105.7(3) . . ?
C46 N24 Fe11 122.4(2) . . ?
C47 N24 Fe11 132.0(3) . . ?
C46 N25 C48 107.6(3) . . ?
C46 N25 C49 126.3(4) . . ?
C48 N25 C49 126.2(4) . . ?
C51 N26 C52 106.5(3) . . ?
C51 N26 Fe11 118.8(2) . . ?
C52 N26 Fe11 134.7(2) . . ?
C51 N27 C53 107.1(3) . . ?
C51 N27 C54 126.6(3) . . ?
C53 N27 C54 126.3(3) . . ?
C61 N28 C55 112.3(2) . . ?
C61 N28 C56 110.9(2) . . ?
C55 N28 C56 111.0(2) . . ?
C57 N29 C58 105.9(3) . . ?
C57 N29 Fe12 133.2(2) . . ?
C58 N29 Fe12 120.3(2) . . ?
C59 N30 C57 107.7(3) . . ?
C59 N30 C60 125.0(3) . . ?
C57 N30 C60 127.2(3) . . ?
C62 N31 C63 105.1(5) . . ?
C62 N32 C64 105.0(5) . . ?
C62 N32 C65 126.7(4) . . ?
C64 N32 C65 128.2(5) . . ?
C26A O1A Fe1 137.0(3) . . ?
C26A O2A Fe2 129.9(3) . . ?
O1A C26A O2A 125.2(4) . . ?
O1A C26A C27A 114.7(4) . . ?
O2A C26A C27A 120.1(5) . . ?
C26B O1B Fe2 99.8(14) . . ?
O1B C26B O2B 121(2) . . ?
O1B C26B C27B 118.4(18) . . ?
O2B C26B C27B 117.6(17) . . ?
C28 O3 Fe1 97.2(2) . . ?
C28 O3 Fe2 134.7(2) . . ?
Fe1 O3 Fe2 109.99(9) . . ?
C30A O5A Fe2 91.2(6) . . ?
C30A O6A Fe2 88.1(5) . . ?
O6A C30A O5A 122.3(9) . . ?
O6A C30A C31A 119.1(7) . . ?
O5A C30A C31A 118.0(9) . . ?
C30B O6B Fe2 118.3(9) . . ?
O6B C30B O5B 126.9(12) . . ?
O6B C30B C31B 109.4(12) . . ?
O5B C30B C31B 122.3(12) . . ?
C66 O11 Fe11 103.9(2) . . ?
C66 O11 Fe12 125.47(18) . . ?
Fe11 O11 Fe12 106.91(9) . . ?
C68 O13 Fe12 122.6(3) . . ?
C70 O15 Fe12 97.8(2) . . ?
C2 C1 C3 104.5(2) . . ?
N1 C2 C1 110.6(3) . . ?
N1 C2 C4 118.3(3) . . ?
C1 C2 C4 131.0(3) . . ?
N2 C3 C1 109.5(3) . . ?
N2 C3 C15 121.4(3) . . ?
C1 C3 C15 128.6(3) . . ?
N3 C4 C2 109.8(2) . . ?
N3 C5 C6 111.5(3) . . ?
N4 C6 N5 109.8(3) . . ?
N4 C6 C5 125.7(3) . . ?
N5 C6 C5 124.5(3) . . ?
C8 C7 N4 108.9(4) . . ?
C7 C8 N5 107.3(3) . . ?
N3 C10 C11 110.3(3) . . ?
N6 C11 N7 111.3(3) . . ?
N6 C11 C10 124.1(3) . . ?
N7 C11 C10 124.6(3) . . ?
C13 C12 N6 109.9(4) . . ?
C12 C13 N7 106.5(3) . . ?
N8 C15 C3 113.5(2) . . ?
C17 C16 N8 110.2(3) . . ?
N9 C17 N10 111.4(3) . . ?
N9 C17 C16 126.9(3) . . ?
N10 C17 C16 121.5(3) . . ?
C19 C18 N9 109.9(3) . . ?
C18 C19 N10 106.5(3) . . ?
N8 C21 C22 109.8(3) . . ?
N11 C22 N12 110.8(3) . . ?
N11 C22 C21 125.3(3) . . ?
N12 C22 C21 123.8(4) . . ?
C24 C23 N11 110.9(4) . . ?
C23 C24 N12 105.9(3) . . ?
O4 C28 O3 119.9(3) . . ?
O4 C28 C29 121.5(3) . . ?
O3 C28 C29 118.6(3) . . ?
C42 C41 C43 104.4(3) . . ?
N21 C42 C41 110.2(3) . . ?
N21 C42 C44 118.6(2) . . ?
C41 C42 C44 130.8(3) . . ?
N22 C43 C41 109.9(3) . . ?
N22 C43 C55 121.2(3) . . ?
C41 C43 C55 128.8(3) . . ?
N23 C44 C42 110.0(3) . . ?
N23 C45 C46 109.8(3) . . ?
N24 C46 N25 110.7(3) . . ?
N24 C46 C45 124.0(3) . . ?
N25 C46 C45 125.2(3) . . ?
C48 C47 N24 109.6(4) . . ?
C47 C48 N25 106.4(4) . . ?
N23 C50 C51 108.7(3) . . ?
N26 C51 N27 110.8(3) . . ?
N26 C51 C50 123.4(3) . . ?
N27 C51 C50 125.8(3) . . ?
N26 C52 C53 109.5(3) . . ?
C52 C53 N27 106.2(3) . . ?
N28 C55 C43 115.0(2) . . ?
N28 C56 C57 110.5(2) . . ?
N29 C57 N30 110.5(3) . . ?
N29 C57 C56 126.7(3) . . ?
N30 C57 C56 122.8(3) . . ?
C59 C58 N29 109.6(3) . . ?
N30 C59 C58 106.4(3) . . ?
N28 C61 C62 110.1(3) . . ?
N31 C62 N32 112.0(4) . . ?
N31 C62 C61 124.8(4) . . ?
N32 C62 C61 123.2(4) . . ?
C64 C63 N31 110.7(5) . . ?
C63 C64 N32 107.1(5) . . ?
O12 C66 O11 120.3(3) . . ?
O12 C66 C67 122.7(3) . . ?
O11 C66 C67 116.9(3) . . ?
O13 C68 O14A 123.2(4) . . ?
O13 C68 O14B 115.9(7) . . ?
O14A C68 O14B 49.0(6) . . ?
O13 C68 C69 116.8(3) . . ?
O14A C68 C69 119.0(4) . . ?
O14B C68 C69 112.1(7) . . ?
O15 C70 O16 120.7(4) . . ?
O15 C70 C71 119.5(4) . . ?
O16 C70 C71 119.8(4) . . ?
N42 C74 C75 171.6(15) . . ?
N43 C76 C77 176.4(8) . . ?
N44 C78 C79 176.7(9) . . ?
N45 C80 C81 177.4(7) . . ?

loop_
_geom_bond_atom_site_label_1
_geom_bond_atom_site_label_2
_geom_bond_distance
_geom_bond_site_symmetry_2
_geom_bond_publ_flag
Fe1 N4 2.102(3) . ?
Fe1 N1 2.105(2) . ?
Fe1 O3 2.160(2) . ?
Fe1 N6 2.170(3) . ?
Fe1 O1A 2.252(3) . ?
Fe2 O2A 2.010(4) . ?
Fe2 O6B 2.013(11) . ?
Fe2 N2 2.131(2) . ?
Fe2 N9 2.208(3) . ?
Fe2 O5A 2.235(5) . ?
Fe2 O3 2.236(2) . ?
Fe2 O1B 2.266(13) . ?
Fe2 O6A 2.303(5) . ?
Fe11 N21 2.067(2) . ?
Fe11 O11 2.078(2) . ?
Fe11 N26 2.079(3) . ?
Fe11 N24 2.080(3) . ?
Fe12 O13 1.995(3) . ?
Fe12 N22 2.109(2) . ?
Fe12 O15 2.159(3) . ?
Fe12 N29 2.201(3) . ?
Fe12 O11 2.314(2) . ?
N1 C2 1.342(4) . ?
N1 N2 1.369(3) . ?
N2 C3 1.355(4) . ?
N3 C10 1.461(4) . ?
N3 C5 1.463(4) . ?
N3 C4 1.465(4) . ?
N4 C6 1.328(4) . ?
N4 C7 1.377(4) . ?
N5 C8 1.352(5) . ?
N5 C6 1.357(4) . ?
N5 C9 1.463(6) . ?
N6 C11 1.322(4) . ?
N6 C12 1.381(5) . ?
N7 C11 1.351(4) . ?
N7 C13 1.362(5) . ?
N7 C14 1.467(5) . ?
N8 C16 1.476(4) . ?
N8 C21 1.479(4) . ?
N8 C15 1.482(4) . ?
N9 C17 1.316(4) . ?
N9 C18 1.380(4) . ?
N10 C17 1.354(4) . ?
N10 C19 1.371(5) . ?
N10 C20 1.449(5) . ?
N11 C22 1.320(5) . ?
N11 C23 1.378(5) . ?
N12 C22 1.363(4) . ?
N12 C24 1.375(5) . ?
N12 C25 1.468(6) . ?
N21 C42 1.346(4) . ?
N21 N22 1.374(3) . ?
N22 C43 1.349(4) . ?
N23 C50 1.448(5) . ?
N23 C45 1.459(5) . ?
N23 C44 1.481(4) . ?
N24 C46 1.320(4) . ?
N24 C47 1.390(5) . ?
N25 C46 1.358(5) . ?
N25 C48 1.369(6) . ?
N25 C49 1.446(5) . ?
N26 C51 1.324(4) . ?
N26 C52 1.360(4) . ?
N27 C51 1.350(4) . ?
N27 C53 1.373(4) . ?
N27 C54 1.460(5) . ?
N28 C61 1.476(4) . ?
N28 C55 1.479(4) . ?
N28 C56 1.480(4) . ?
N29 C57 1.317(4) . ?
N29 C58 1.375(4) . ?
N30 C59 1.354(4) . ?
N30 C57 1.360(4) . ?
N30 C60 1.461(4) . ?
N31 C62 1.318(6) . ?
N31 C63 1.371(7) . ?
N32 C62 1.343(5) . ?
N32 C64 1.399(7) . ?
N32 C65 1.456(7) . ?
O1A C26A 1.239(5) . ?
O2A C26A 1.268(6) . ?
C26A C27A 1.482(8) . ?
O1B C26B 1.18(2) . ?
O2B C26B 1.20(3) . ?
C26B C27B 1.57(3) . ?
O3 C28 1.282(4) . ?
O4 C28 1.229(4) . ?
O5A C30A 1.259(9) . ?
O6A C30A 1.258(12) . ?
C30A C31A 1.552(13) . ?
O5B C30B 1.238(15) . ?
O6B C30B 1.216(16) . ?
C30B C31B 1.484(18) . ?
O11 C66 1.293(4) . ?
O12 C66 1.233(4) . ?
O13 C68 1.240(5) . ?
O14A C68 1.256(6) . ?
O14B C68 1.324(13) . ?
O15 C70 1.243(4) . ?
O16 C70 1.250(5) . ?
C1 C2 1.374(4) . ?
C1 C3 1.398(4) . ?
C2 C4 1.495(4) . ?
C3 C15 1.500(4) . ?
C5 C6 1.469(5) . ?
C7 C8 1.348(6) . ?
C10 C11 1.479(5) . ?
C12 C13 1.349(6) . ?
C16 C17 1.473(5) . ?
C18 C19 1.346(5) . ?
C21 C22 1.485(5) . ?
C23 C24 1.341(7) . ?
C28 C29 1.497(5) . ?
C41 C42 1.377(4) . ?
C41 C43 1.398(4) . ?
C42 C44 1.498(4) . ?
C43 C55 1.502(4) . ?
C45 C46 1.486(5) . ?
C47 C48 1.349(6) . ?
C50 C51 1.509(5) . ?
C52 C53 1.365(5) . ?
C56 C57 1.491(4) . ?
C58 C59 1.356(5) . ?
C61 C62 1.484(5) . ?
C63 C64 1.309(10) . ?
C66 C67 1.491(5) . ?
C68 C69 1.506(5) . ?
C70 C71 1.505(5) . ?
N42 C74 1.171(16) . ?
C74 C75 1.447(18) . ?
N43 C76 1.160(10) . ?
C76 C77 1.373(10) . ?
N44 C78 1.112(8) . ?
C78 C79 1.401(9) . ?
N45 C80 1.117(7) . ?
C80 C81 1.441(7) . ?
